data_7026772
loop_
_publ_author_name
'Park, In-Hyeok'
'Park, Ki-Min'
'Lee, Shim Sung'

_publ_section_title
;
 Preparation and characterisation of divalent hard and soft metal (M = Ca,
 Co, Cu, Zn, Cd, Hg and Pb) complexes of 1,10-dithia-18-crown-6:
 structural versatility.
;
_journal_issue 40
_journal_name_full 'Dalton transactions (Cambridge, England : 2003)'
_journal_page_first 9696
_journal_page_last 9704
_journal_paper_doi 10.1039/c0dt00696c
_journal_volume 39
_journal_year 2010
_chemical_formula_moiety 'C28 H24 Co N4 O2, 2(Cl O4)'
_chemical_formula_sum 'C28 H24 Cl2 Co N4 O10'
_chemical_formula_weight 706.34
_chemical_name_systematic
;
?
;
_space_group_IT_number 14
_symmetry_cell_setting monoclinic
_symmetry_space_group_name_Hall '-P 2yn'
_symmetry_space_group_name_H-M 'P 1 21/n 1'
_atom_sites_solution_hydrogens geom
_atom_sites_solution_primary direct
_atom_sites_solution_secondary difmap
_audit_creation_method SHELXTL
_cell_angle_alpha 90.00
_cell_angle_beta 106.144(4)
_cell_angle_gamma 90.00
_cell_formula_units_Z 2
_cell_length_a 10.455(2)
_cell_length_b 14.087(3)
_cell_length_c 11.199(3)
_cell_measurement_reflns_used 5987
_cell_measurement_temperature 174(2)
_cell_measurement_theta_max 27.36
_cell_measurement_theta_min 2.38
_cell_volume 1584.3(6)
_computing_cell_refinement 'Bruker APEX2'
_computing_data_collection 'Bruker APEX2'
_computing_data_reduction 'Bruker APEX2'
_computing_molecular_graphics 'Bruker SHELXTL'
_computing_publication_material 'Bruker SHELXTL'
_computing_structure_refinement 'Bruker SHELXTL'
_computing_structure_solution 'Bruker SHELXTL'
_diffrn_ambient_temperature 174(2)
_diffrn_measured_fraction_theta_full 0.998
_diffrn_measured_fraction_theta_max 0.998
_diffrn_measurement_device_type 'Bruker APEX-II CCD'
_diffrn_measurement_method '\f and \w scans'
_diffrn_radiation_monochromator graphite
_diffrn_radiation_source 'fine-focus sealed tube'
_diffrn_radiation_type MoK\a
_diffrn_radiation_wavelength 0.71073
_diffrn_reflns_av_R_equivalents 0.0315
_diffrn_reflns_av_sigmaI/netI 0.0278
_diffrn_reflns_limit_h_max 12
_diffrn_reflns_limit_h_min -13
_diffrn_reflns_limit_k_max 18
_diffrn_reflns_limit_k_min -13
_diffrn_reflns_limit_l_max 14
_diffrn_reflns_limit_l_min -14
_diffrn_reflns_number 14571
_diffrn_reflns_theta_full 27.49
_diffrn_reflns_theta_max 27.49
_diffrn_reflns_theta_min 2.38
_exptl_absorpt_coefficient_mu 0.771
_exptl_absorpt_correction_T_max 0.8674
_exptl_absorpt_correction_T_min 0.7479
_exptl_absorpt_correction_type multi-scan
_exptl_absorpt_process_details SADABS
_exptl_crystal_colour yellow-orange
_exptl_crystal_density_diffrn 1.481
_exptl_crystal_density_method 'not measured'
_exptl_crystal_description block
_exptl_crystal_F_000 722
_exptl_crystal_size_max 0.40
_exptl_crystal_size_mid 0.35
_exptl_crystal_size_min 0.19
_refine_diff_density_max 0.322
_refine_diff_density_min -0.407
_refine_diff_density_rms 0.066
_refine_ls_extinction_method none
_refine_ls_goodness_of_fit_ref 1.035
_refine_ls_hydrogen_treatment constr
_refine_ls_matrix_type full
_refine_ls_number_parameters 233
_refine_ls_number_reflns 3632
_refine_ls_number_restraints 0
_refine_ls_restrained_S_all 1.035
_refine_ls_R_factor_all 0.0404
_refine_ls_R_factor_gt 0.0332
_refine_ls_shift/su_max 0.000
_refine_ls_shift/su_mean 0.000
_refine_ls_structure_factor_coef Fsqd
_refine_ls_weighting_details 'calc w=1/[\s^2^(Fo^2^)+(0.0447P)^2^+0.5283P] where P=(Fo^2^+2Fc^2^)/3'
_refine_ls_weighting_scheme calc
_refine_ls_wR_factor_gt 0.0845
_refine_ls_wR_factor_ref 0.0893
_reflns_number_gt 3104
_reflns_number_total 3632
_reflns_threshold_expression >2sigma(I)
_cod_data_source_file c0dt00696c.txt
_cod_data_source_block compound2b
_cod_depositor_comments
;
The following automatic conversions were performed:

'_symmetry_cell_setting' value 'Monoclinic' changed to 'monoclinic'
according to /home/saulius/struct/CIF-dictionaries/cif_core.dic
dictionary named 'cif_core.dic' version 2.4.2 from 2011-04-26.

Automatic conversion script
Id: cif_fix_values 1891 2012-01-12 08:04:46Z andrius 
;
_cod_original_sg_symbol_H-M P2(1)/n
_cod_database_code 7026772

loop_
_symmetry_equiv_pos_as_xyz
'x, y, z'
'-x+1/2, y+1/2, -z+1/2'
'-x, -y, -z'
'x-1/2, -y-1/2, z-1/2'

loop_
_atom_site_label
_atom_site_type_symbol
_atom_site_fract_x
_atom_site_fract_y
_atom_site_fract_z
_atom_site_U_iso_or_equiv
_atom_site_adp_type
_atom_site_occupancy
_atom_site_symmetry_multiplicity
_atom_site_calc_flag
_atom_site_refinement_flags
_atom_site_disorder_assembly
_atom_site_disorder_group
Co1 Co 0.5000 0.0000 0.0000 0.02948(10) Uani 1 2 d S . .
Cl1 Cl 0.08826(4) 0.21338(3) 0.74787(4) 0.04291(13) Uani 1 1 d . . .
O1 O 0.1684(3) 0.1359(2) 0.7985(2) 0.0629(11) Uani 0.570(4) 1 d P A 1
O2 O 0.1622(3) 0.30069(19) 0.8177(3) 0.0612(9) Uani 0.570(4) 1 d P A 1
O3 O -0.0299(3) 0.2125(3) 0.7783(4) 0.0751(13) Uani 0.570(4) 1 d P A 1
O1' O 0.0146(8) 0.2705(5) 0.7919(5) 0.110(3) Uani 0.430(4) 1 d P A 2
O2' O 0.0547(5) 0.1097(3) 0.7756(4) 0.0697(14) Uani 0.430(4) 1 d P A 2
O3' O 0.2191(3) 0.2146(3) 0.7715(4) 0.0732(16) Uani 0.430(4) 1 d P A 2
O4 O 0.0564(2) 0.22024(13) 0.61506(15) 0.0868(7) Uani 1 1 d . A .
N1 N 0.68974(14) 0.05633(11) 0.08483(13) 0.0401(3) Uani 1 1 d . . .
C1 C 0.79204(17) 0.08992(12) 0.11771(15) 0.0356(4) Uani 1 1 d . . .
C2 C 0.92128(16) 0.13367(12) 0.15628(16) 0.0354(4) Uani 1 1 d . . .
C3 C 0.96986(17) 0.16743(13) 0.27684(18) 0.0418(4) Uani 1 1 d . . .
H3A H 0.9190 0.1604 0.3347 0.050 Uiso 1 1 calc R . .
C4 C 1.09282(19) 0.21131(15) 0.3120(2) 0.0523(5) Uani 1 1 d . . .
H4A H 1.1275 0.2341 0.3945 0.063 Uiso 1 1 calc R . .
C5 C 1.1645(2) 0.22186(16) 0.2276(2) 0.0589(6) Uani 1 1 d . . .
H5A H 1.2484 0.2529 0.2520 0.071 Uiso 1 1 calc R . .
C6 C 1.1173(2) 0.1885(2) 0.1087(2) 0.0680(7) Uani 1 1 d . . .
H6A H 1.1689 0.1960 0.0516 0.082 Uiso 1 1 calc R . .
C7 C 0.9945(2) 0.14396(18) 0.07144(19) 0.0552(5) Uani 1 1 d . . .
H7A H 0.9611 0.1208 -0.0111 0.066 Uiso 1 1 calc R . .
N2 N 0.44539(16) 0.01111(11) 0.16823(14) 0.0410(4) Uani 1 1 d . . .
C8 C 0.40215(18) 0.02032(13) 0.25017(15) 0.0372(4) Uani 1 1 d . . .
C9 C 0.34651(18) 0.02833(13) 0.35351(15) 0.0377(4) Uani 1 1 d . . .
C10 C 0.4007(2) 0.09192(13) 0.44960(16) 0.0425(4) Uani 1 1 d . . .
H10A H 0.4729 0.1319 0.4466 0.051 Uiso 1 1 calc R . .
C11 C 0.3471(2) 0.09556(15) 0.54934(17) 0.0511(5) Uani 1 1 d . . .
H11A H 0.3823 0.1388 0.6154 0.061 Uiso 1 1 calc R . .
C12 C 0.2428(3) 0.03687(17) 0.55346(19) 0.0588(6) Uani 1 1 d . . .
H12A H 0.2079 0.0392 0.6231 0.071 Uiso 1 1 calc R . .
C13 C 0.1889(3) -0.02524(17) 0.4573(2) 0.0590(6) Uani 1 1 d . . .
H13A H 0.1165 -0.0650 0.4607 0.071 Uiso 1 1 calc R . .
C14 C 0.2401(2) -0.02967(14) 0.35601(18) 0.0465(4) Uani 1 1 d . . .
H14A H 0.2029 -0.0718 0.2892 0.056 Uiso 1 1 calc R . .
O1W O 0.42902(12) 0.13477(8) -0.04289(11) 0.0422(3) Uani 1 1 d . . .
H1WA H 0.4571 0.1844 0.0063 0.051 Uiso 1 1 d R . .
H1WB H 0.3600 0.1510 -0.0920 0.051 Uiso 1 1 d R . .

loop_
_atom_site_aniso_label
_atom_site_aniso_U_11
_atom_site_aniso_U_22
_atom_site_aniso_U_33
_atom_site_aniso_U_23
_atom_site_aniso_U_13
_atom_site_aniso_U_12
Co1 0.02927(17) 0.03448(18) 0.02516(15) -0.00053(11) 0.00834(11) 0.00051(12)
Cl1 0.0354(2) 0.0542(3) 0.0432(2) 0.01414(19) 0.01778(17) 0.01384(19)
O1 0.073(2) 0.0544(17) 0.0499(15) -0.0016(12) -0.0026(13) 0.0304(16)
O2 0.073(2) 0.0521(16) 0.0662(17) -0.0202(13) 0.0328(14) -0.0244(14)
O3 0.0365(14) 0.117(4) 0.079(2) -0.022(2) 0.0275(14) -0.0095(19)
O1' 0.141(7) 0.125(5) 0.071(3) -0.003(4) 0.041(4) 0.099(5)
O2' 0.080(3) 0.061(2) 0.061(2) 0.0221(18) 0.008(2) -0.025(2)
O3' 0.0284(16) 0.108(4) 0.076(3) 0.040(2) 0.0028(16) -0.0060(19)
O4 0.1530(19) 0.0693(11) 0.0470(9) 0.0216(8) 0.0427(10) 0.0490(12)
N1 0.0358(8) 0.0450(9) 0.0384(7) -0.0023(6) 0.0087(6) -0.0016(7)
C1 0.0351(9) 0.0383(9) 0.0334(8) 0.0010(7) 0.0095(7) 0.0042(7)
C2 0.0287(8) 0.0380(9) 0.0398(9) 0.0055(7) 0.0100(7) 0.0026(7)
C3 0.0347(9) 0.0455(10) 0.0458(10) -0.0048(8) 0.0121(7) 0.0024(8)
C4 0.0366(10) 0.0488(11) 0.0651(13) -0.0079(9) 0.0037(9) 0.0014(8)
C5 0.0336(10) 0.0515(12) 0.0855(16) 0.0190(11) 0.0065(10) -0.0043(9)
C6 0.0452(12) 0.0950(19) 0.0713(15) 0.0323(14) 0.0286(11) -0.0003(12)
C7 0.0456(11) 0.0826(16) 0.0395(10) 0.0098(10) 0.0155(8) -0.0010(10)
N2 0.0439(8) 0.0493(9) 0.0317(7) -0.0012(6) 0.0137(6) 0.0020(7)
C8 0.0415(9) 0.0405(9) 0.0300(8) 0.0007(7) 0.0106(7) 0.0053(7)
C9 0.0478(10) 0.0376(9) 0.0309(8) 0.0038(7) 0.0160(7) 0.0120(8)
C10 0.0513(10) 0.0423(10) 0.0331(8) 0.0018(7) 0.0104(7) 0.0100(8)
C11 0.0747(14) 0.0476(11) 0.0318(9) -0.0010(8) 0.0163(9) 0.0217(10)
C12 0.0910(17) 0.0547(12) 0.0440(11) 0.0090(9) 0.0408(11) 0.0238(12)
C13 0.0776(16) 0.0519(12) 0.0624(13) 0.0063(10) 0.0442(12) 0.0044(11)
C14 0.0608(12) 0.0408(10) 0.0448(10) -0.0026(8) 0.0260(9) 0.0031(9)
O1W 0.0436(7) 0.0368(6) 0.0407(7) -0.0002(5) 0.0024(5) 0.0042(5)

loop_
_atom_type_symbol
_atom_type_description
_atom_type_scat_dispersion_real
_atom_type_scat_dispersion_imag
_atom_type_scat_source
C C 0.0033 0.0016 'International Tables Vol C Tables 4.2.6.8 and 6.1.1.4'
H H 0.0000 0.0000 'International Tables Vol C Tables 4.2.6.8 and 6.1.1.4'
N N 0.0061 0.0033 'International Tables Vol C Tables 4.2.6.8 and 6.1.1.4'
O O 0.0106 0.0060 'International Tables Vol C Tables 4.2.6.8 and 6.1.1.4'
Cl Cl 0.1484 0.1585 'International Tables Vol C Tables 4.2.6.8 and 6.1.1.4'
Co Co 0.3494 0.9721 'International Tables Vol C Tables 4.2.6.8 and 6.1.1.4'

loop_
_geom_angle_atom_site_label_1
_geom_angle_atom_site_label_2
_geom_angle_atom_site_label_3
_geom_angle
_geom_angle_site_symmetry_1
_geom_angle_site_symmetry_3
O1W Co1 O1W 180.0 . 3_655
O1W Co1 N1 89.48(6) . .
O1W Co1 N1 90.52(6) 3_655 .
O1W Co1 N1 90.52(6) . 3_655
O1W Co1 N1 89.48(6) 3_655 3_655
N1 Co1 N1 180.0 . 3_655
O1W Co1 N2 91.69(6) . 3_655
O1W Co1 N2 88.31(6) 3_655 3_655
N1 Co1 N2 88.63(6) . 3_655
N1 Co1 N2 91.37(6) 3_655 3_655
O1W Co1 N2 88.31(6) . .
O1W Co1 N2 91.69(6) 3_655 .
N1 Co1 N2 91.37(6) . .
N1 Co1 N2 88.63(6) 3_655 .
N2 Co1 N2 180.0 3_655 .
O1' Cl1 O3' 127.3(5) . .
O1' Cl1 O3 40.7(4) . .
O3' Cl1 O3 155.1(3) . .
O1' Cl1 O1 132.9(3) . .
O3' Cl1 O1 57.1(2) . .
O3 Cl1 O1 111.9(3) . .
O1' Cl1 O4 111.1(3) . .
O3' Cl1 O4 97.8(2) . .
O3 Cl1 O4 107.0(2) . .
O1 Cl1 O4 114.45(13) . .
O1' Cl1 O2 65.2(4) . .
O3' Cl1 O2 62.8(2) . .
O3 Cl1 O2 103.9(2) . .
O1 Cl1 O2 104.91(18) . .
O4 Cl1 O2 114.25(14) . .
O1' Cl1 O2' 108.4(4) . .
O3' Cl1 O2' 104.5(3) . .
O3 Cl1 O2' 70.9(3) . .
O1 Cl1 O2' 47.7(2) . .
O4 Cl1 O2' 105.69(17) . .
O2 Cl1 O2' 139.15(19) . .
C1 N1 Co1 172.36(14) . .
N1 C1 C2 178.50(19) . .
C7 C2 C3 120.62(17) . .
C7 C2 C1 119.47(17) . .
C3 C2 C1 119.88(16) . .
C4 C3 C2 119.36(19) . .
C5 C4 C3 119.8(2) . .
C4 C5 C6 121.13(19) . .
C5 C6 C7 120.1(2) . .
C2 C7 C6 119.0(2) . .
C8 N2 Co1 172.11(15) . .
N2 C8 C9 177.9(2) . .
C14 C9 C10 121.27(17) . .
C14 C9 C8 118.47(17) . .
C10 C9 C8 120.25(17) . .
C11 C10 C9 118.60(19) . .
C12 C11 C10 120.42(19) . .
C11 C12 C13 120.64(19) . .
C12 C13 C14 120.0(2) . .
C13 C14 C9 119.04(19) . .

loop_
_geom_bond_atom_site_label_1
_geom_bond_atom_site_label_2
_geom_bond_distance
_geom_bond_site_symmetry_2
Co1 O1W 2.0463(12) .
Co1 O1W 2.0464(12) 3_655
Co1 N1 2.1022(15) .
Co1 N1 2.1023(15) 3_655
Co1 N2 2.1208(16) 3_655
Co1 N2 2.1209(16) .
Cl1 O1' 1.302(4) .
Cl1 O3' 1.319(3) .
Cl1 O3 1.370(3) .
Cl1 O1 1.397(2) .
Cl1 O4 1.4342(16) .
Cl1 O2 1.545(3) .
Cl1 O2' 1.554(4) .
N1 C1 1.133(2) .
C1 C2 1.438(2) .
C2 C7 1.384(3) .
C2 C3 1.388(2) .
C3 C4 1.381(3) .
C4 C5 1.367(3) .
C5 C6 1.368(4) .
C6 C7 1.385(3) .
N2 C8 1.137(2) .
C8 C9 1.437(2) .
C9 C14 1.387(3) .
C9 C10 1.394(3) .
C10 C11 1.383(3) .
C11 C12 1.379(3) .
C12 C13 1.380(3) .
C13 C14 1.385(3) .
